data_7230203
loop_
_publ_author_name
'Torubaev, Yury V.'
'Skabitskiy, Ivan V.'
'Rusina, Polina'
'Pasynskii, Alexander A.'
'Rai, Dhirendra K.'
'Singh, Ajeet'

_publ_section_title
;
 Organometallic halogen bond acceptors: directionality, hybrid cocrystal
 precipitation, and blueshifted CO ligand vibrational band
;
_journal_issue 16
_journal_name_full CrystEngComm
_journal_page_first 2258
_journal_paper_doi 10.1039/C7CE02185B
_journal_volume 20
_journal_year 2018
_chemical_formula_moiety 'C10 H12 Co I O2'
_chemical_formula_sum 'C10 H12 Co I O2'
_chemical_formula_weight 350.03
_chemical_name_systematic Dicarbonyl-(h4-tetramethylbutadiene)-iodo-cobalt
_space_group_crystal_system monoclinic
_space_group_IT_number 14
_space_group_name_Hall '-P 2ybc'
_space_group_name_H-M_alt 'P 1 21/c 1'
_symmetry_space_group_name_Hall '-P 2ybc'
_symmetry_space_group_name_H-M 'P 1 21/c 1'
_atom_sites_solution_hydrogens geom
_audit_creation_date 2017-11-26
_audit_creation_method SHELXL-2017/1
_audit_update_record
;
2017-11-26 deposited with the CCDC.
2018-02-28 downloaded from the CCDC.
;
_cell_angle_alpha 90
_cell_angle_beta 117.280(5)
_cell_angle_gamma 90
_cell_formula_units_Z 8
_cell_length_a 14.066(4)
_cell_length_b 13.931(4)
_cell_length_c 14.062(4)
_cell_measurement_reflns_used 219
_cell_measurement_temperature 150(2)
_cell_measurement_theta_max 25
_cell_measurement_theta_min 3
_cell_volume 2449.0(12)
_computing_cell_refinement 'Bruker SAINT'
_computing_data_collection 'Bruker APEX II'
_computing_data_reduction 'Bruker SAINT'
_computing_molecular_graphics 'Bruker SHELXTL'
_computing_publication_material 'Bruker SHELXTL'
_computing_structure_refinement 'SHELXL-97 (Sheldrick, 1997)'
_computing_structure_solution 'SHELXS-97 (Sheldrick, 1997)'
_diffrn_ambient_temperature 150(2)
_diffrn_measured_fraction_theta_full 1.000
_diffrn_measured_fraction_theta_max 0.998
_diffrn_measurement_device_type 'Bruker APEX II CCD area detector''
_diffrn_measurement_method 'omega scans'
_diffrn_radiation_type MoK\a
_diffrn_radiation_wavelength 0.71073
_diffrn_reflns_av_unetI/netI 0.0729
_diffrn_reflns_Laue_measured_fraction_full 1.000
_diffrn_reflns_Laue_measured_fraction_max 0.998
_diffrn_reflns_limit_h_max 15
_diffrn_reflns_limit_h_min -17
_diffrn_reflns_limit_k_max 17
_diffrn_reflns_limit_k_min 0
_diffrn_reflns_limit_l_max 17
_diffrn_reflns_limit_l_min 0
_diffrn_reflns_number 5093
_diffrn_reflns_point_group_measured_fraction_full 1.000
_diffrn_reflns_point_group_measured_fraction_max 0.998
_diffrn_reflns_theta_full 25.242
_diffrn_reflns_theta_max 26.481
_diffrn_reflns_theta_min 1.629
_diffrn_standards_number 0
_exptl_absorpt_coefficient_mu 3.896
_exptl_absorpt_correction_T_max 0.745372
_exptl_absorpt_correction_T_min 0.506774
_exptl_absorpt_correction_type multi-scan
_exptl_absorpt_process_details SADABS
_exptl_crystal_colour brown
_exptl_crystal_density_diffrn 1.899
_exptl_crystal_description prism
_exptl_crystal_F_000 1344
_exptl_crystal_size_max 0.400
_exptl_crystal_size_mid 0.200
_exptl_crystal_size_min 0.100
_refine_diff_density_max 1.129
_refine_diff_density_min -1.342
_refine_diff_density_rms 0.207
_refine_ls_extinction_method none
_refine_ls_goodness_of_fit_ref 1.014
_refine_ls_hydrogen_treatment constr
_refine_ls_matrix_type full
_refine_ls_number_parameters 262
_refine_ls_number_reflns 5093
_refine_ls_number_restraints 0
_refine_ls_restrained_S_all 1.014
_refine_ls_R_factor_all 0.0796
_refine_ls_R_factor_gt 0.0489
_refine_ls_shift/su_max 0.000
_refine_ls_shift/su_mean 0.000
_refine_ls_structure_factor_coef Fsqd
_refine_ls_weighting_details 'w=1/[\s^2^(Fo^2^)+(0.0321P)^2^+5.8344P] where P=(Fo^2^+2Fc^2^)/3'
_refine_ls_weighting_scheme calc
_refine_ls_wR_factor_gt 0.0901
_refine_ls_wR_factor_ref 0.1028
_reflns_Friedel_coverage 0.000
_reflns_number_gt 3662
_reflns_number_total 5093
_reflns_threshold_expression I>2\s(I)
_cod_data_source_file c7ce02185b2.cif
_cod_data_source_block 3
_cod_depositor_comments 'Adding full bibliography for 7230199--7230205.cif.'
_cod_original_cell_volume 2449.1(13)
_cod_database_code 7230203
_shelx_space_group_comment
;
The symmetry employed for this shelxl refinement is uniquely defined
by the following loop, which should always be used as a source of
symmetry information in preference to the above space-group names.
They are only intended as comments.
;
_shelx_estimated_absorpt_t_max 0.697
_shelx_estimated_absorpt_t_min 0.305
_olex2_refinement_description
;
1. Twinned data refinement
 Scales: 0.5134(14) 0.4866(14)
2. Fixed Uiso
 At 1.5 times of:
  All C(H,H,H) groups
3.a Idealised Me refined as rotating group:
 C8(H8A,H8B,H8C), C7(H7A,H7B,H7C), C9(H9A,H9B,H9C), C16(H16A,H16B,H16C),
 C10(H10A,H10B,H10C), C18(H18A,H18B,H18C), C19(H19A,H19B,H19C), C17(H17A,H17B,
 H17C)
;
_shelx_shelxl_version_number 2017/1
_olex2_submission_special_instructions 'No special instructions were received'

loop_
_space_group_symop_operation_xyz
'x, y, z'
'-x, y+1/2, -z+1/2'
'-x, -y, -z'
'x, -y-1/2, z-1/2'

loop_
_atom_site_label
_atom_site_type_symbol
_atom_site_fract_x
_atom_site_fract_y
_atom_site_fract_z
_atom_site_U_iso_or_equiv
_atom_site_adp_type
_atom_site_occupancy
_atom_site_site_symmetry_order
_atom_site_calc_flag
_atom_site_refinement_flags_posn
I1 I 0.07285(4) 0.19293(4) 0.22851(5) 0.02906(15) Uani 1 1 d .
I2 I 0.60256(4) 0.23070(4) 0.27822(5) 0.03061(16) Uani 1 1 d .
Co2 Co 0.45553(8) 0.35406(7) 0.25676(8) 0.0196(2) Uani 1 1 d .
Co1 Co -0.03267(8) 0.33578(7) 0.25441(8) 0.0190(2) Uani 1 1 d .
O1 O -0.0224(6) 0.4610(4) 0.0904(5) 0.0414(17) Uani 1 1 d .
O3 O 0.4538(5) 0.4502(5) 0.0710(5) 0.0392(16) Uani 1 1 d .
C4 C -0.1216(5) 0.2618(6) 0.3093(6) 0.0162(16) Uani 1 1 d .
O2 O 0.1498(5) 0.4049(5) 0.4505(5) 0.0446(17) Uani 1 1 d .
C5 C -0.1398(6) 0.3638(5) 0.3104(6) 0.0198(17) Uani 1 1 d .
O4 O 0.5995(6) 0.4752(5) 0.4335(5) 0.0459(18) Uani 1 1 d .
C15 C 0.3245(6) 0.3839(5) 0.2716(6) 0.0198(16) Uani 1 1 d .
C2AA C 0.2949(6) 0.3265(6) 0.1774(6) 0.0210(18) Uani 1 1 d .
C3 C -0.1749(6) 0.2640(6) 0.1921(6) 0.0221(18) Uani 1 1 d .
C6 C -0.1927(6) 0.3651(6) 0.1950(6) 0.0218(18) Uani 1 1 d .
C13 C 0.3472(6) 0.2446(6) 0.2424(7) 0.029(2) Uani 1 1 d .
C1 C -0.0248(6) 0.4110(6) 0.1554(7) 0.0261(19) Uani 1 1 d .
C8 C -0.0880(6) 0.1864(6) 0.3927(6) 0.0227(17) Uani 1 1 d .
H8A H -0.048342 0.136326 0.376935 0.034 Uiso 1 1 calc GR
H8B H -0.151396 0.158161 0.393643 0.034 Uiso 1 1 calc GR
H8C H -0.042085 0.214795 0.462730 0.034 Uiso 1 1 calc GR
C7 C -0.2203(7) 0.1912(6) 0.1052(6) 0.030(2) Uani 1 1 d .
H7A H -0.229730 0.219939 0.037801 0.046 Uiso 1 1 calc GR
H7B H -0.289686 0.169387 0.097504 0.046 Uiso 1 1 calc GR
H7C H -0.171367 0.136467 0.123046 0.046 Uiso 1 1 calc GR
C11 C 0.4548(6) 0.4119(6) 0.1436(7) 0.0257(19) Uani 1 1 d .
C14 C 0.3794(7) 0.3000(6) 0.3366(7) 0.027(2) Uani 1 1 d .
C9 C -0.1319(7) 0.4323(6) 0.3958(7) 0.0270(19) Uani 1 1 d .
H9A H -0.076018 0.410451 0.465254 0.040 Uiso 1 1 calc GR
H9B H -0.200573 0.434800 0.397738 0.040 Uiso 1 1 calc GR
H9C H -0.113788 0.496339 0.380236 0.040 Uiso 1 1 calc GR
C2 C 0.0779(7) 0.3779(6) 0.3732(7) 0.031(2) Uani 1 1 d .
C16 C 0.3510(7) 0.1407(6) 0.2210(9) 0.047(3) Uani 1 1 d .
H16A H 0.368156 0.132423 0.161387 0.070 Uiso 1 1 calc GR
H16B H 0.281321 0.111512 0.202587 0.070 Uiso 1 1 calc GR
H16C H 0.406118 0.109491 0.285072 0.070 Uiso 1 1 calc GR
C12 C 0.5434(7) 0.4280(6) 0.3638(7) 0.030(2) Uani 1 1 d .
C10 C -0.2587(7) 0.4366(6) 0.1136(7) 0.034(2) Uani 1 1 d .
H10A H -0.227907 0.500720 0.136434 0.051 Uiso 1 1 calc GR
H10B H -0.331740 0.435683 0.105542 0.051 Uiso 1 1 calc GR
H10C H -0.260319 0.420887 0.044986 0.051 Uiso 1 1 calc GR
C18 C 0.2894(7) 0.4787(6) 0.2906(7) 0.033(2) Uani 1 1 d .
H18A H 0.341215 0.502877 0.360823 0.049 Uiso 1 1 calc GR
H18B H 0.219092 0.472643 0.288486 0.049 Uiso 1 1 calc GR
H18C H 0.284678 0.523643 0.234896 0.049 Uiso 1 1 calc GR
C19 C 0.2178(7) 0.3404(7) 0.0625(7) 0.038(2) Uani 1 1 d .
H19A H 0.218227 0.407909 0.043012 0.057 Uiso 1 1 calc GR
H19B H 0.145823 0.322619 0.050667 0.057 Uiso 1 1 calc GR
H19C H 0.238670 0.299889 0.018192 0.057 Uiso 1 1 calc GR
C17 C 0.4241(8) 0.2793(8) 0.4529(7) 0.046(3) Uani 1 1 d .
H17A H 0.478840 0.229163 0.472744 0.070 Uiso 1 1 calc GR
H17B H 0.366732 0.257275 0.468708 0.070 Uiso 1 1 calc GR
H17C H 0.456321 0.337725 0.493781 0.070 Uiso 1 1 calc GR

loop_
_atom_site_aniso_label
_atom_site_aniso_U_11
_atom_site_aniso_U_22
_atom_site_aniso_U_33
_atom_site_aniso_U_23
_atom_site_aniso_U_13
_atom_site_aniso_U_12
I1 0.0266(3) 0.0270(3) 0.0376(3) -0.0003(3) 0.0182(3) 0.0063(2)
I2 0.0182(3) 0.0372(3) 0.0363(3) 0.0012(3) 0.0124(3) 0.0059(2)
Co2 0.0170(5) 0.0208(5) 0.0210(6) 0.0003(5) 0.0086(5) -0.0025(4)
Co1 0.0175(5) 0.0180(5) 0.0218(6) 0.0002(4) 0.0094(5) -0.0010(4)
O1 0.065(5) 0.035(4) 0.037(4) 0.006(3) 0.034(4) -0.008(3)
O3 0.034(4) 0.051(4) 0.034(4) 0.013(3) 0.017(3) 0.000(3)
C4 0.007(3) 0.020(4) 0.023(4) 0.004(3) 0.008(3) -0.001(3)
O2 0.029(4) 0.059(5) 0.037(4) -0.013(3) 0.008(3) -0.008(3)
C5 0.016(4) 0.019(4) 0.030(4) -0.001(3) 0.015(4) 0.001(3)
O4 0.054(5) 0.038(4) 0.034(4) -0.006(3) 0.010(4) -0.015(3)
C15 0.018(4) 0.019(4) 0.028(4) -0.002(3) 0.016(4) -0.003(3)
C2AA 0.011(4) 0.020(4) 0.034(5) 0.001(3) 0.013(4) 0.009(3)
C3 0.014(4) 0.025(4) 0.021(4) 0.005(3) 0.002(3) 0.006(3)
C6 0.012(4) 0.031(5) 0.022(4) 0.007(4) 0.007(3) 0.001(3)
C13 0.025(4) 0.025(5) 0.045(6) 0.003(4) 0.022(4) -0.005(4)
C1 0.021(4) 0.029(5) 0.032(5) -0.012(4) 0.014(4) -0.010(4)
C8 0.016(4) 0.024(4) 0.028(4) 0.006(4) 0.010(4) 0.008(4)
C7 0.030(5) 0.034(5) 0.025(5) -0.011(4) 0.011(4) -0.007(4)
C11 0.011(4) 0.039(5) 0.028(5) 0.004(4) 0.010(4) -0.002(4)
C14 0.028(5) 0.021(5) 0.035(5) 0.011(4) 0.016(4) 0.004(4)
C9 0.031(5) 0.020(4) 0.036(5) 0.000(4) 0.020(4) 0.004(4)
C2 0.031(5) 0.032(5) 0.035(5) -0.004(4) 0.021(4) -0.001(4)
C16 0.026(5) 0.018(5) 0.090(8) -0.009(5) 0.020(5) -0.005(4)
C12 0.028(5) 0.031(5) 0.024(5) 0.002(4) 0.006(4) -0.002(4)
C10 0.040(6) 0.030(5) 0.033(5) 0.013(4) 0.018(5) 0.010(4)
C18 0.030(5) 0.028(5) 0.045(6) -0.003(4) 0.021(5) 0.004(4)
C19 0.032(5) 0.049(6) 0.028(5) -0.008(4) 0.009(4) 0.006(4)
C17 0.048(6) 0.062(7) 0.032(5) 0.024(5) 0.021(5) 0.009(5)

loop_
_atom_type_symbol
_atom_type_description
_atom_type_scat_dispersion_real
_atom_type_scat_dispersion_imag
_atom_type_scat_source
C C 0.0033 0.0016 'International Tables Vol C Tables 4.2.6.8 and 6.1.1.4'
H H 0.0000 0.0000 'International Tables Vol C Tables 4.2.6.8 and 6.1.1.4'
O O 0.0106 0.0060 'International Tables Vol C Tables 4.2.6.8 and 6.1.1.4'
Co Co 0.3494 0.9721 'International Tables Vol C Tables 4.2.6.8 and 6.1.1.4'
I I -0.4742 1.8119 'International Tables Vol C Tables 4.2.6.8 and 6.1.1.4'

loop_
_geom_angle_atom_site_label_1
_geom_angle_atom_site_label_2
_geom_angle_atom_site_label_3
_geom_angle
C15 Co2 I2 148.4(2)
C15 Co2 C2AA 41.7(3)
C15 Co2 C13 59.7(3)
C15 Co2 C14 42.9(3)
C2AA Co2 I2 124.1(2)
C2AA Co2 C13 40.5(3)
C13 Co2 I2 92.0(2)
C11 Co2 I2 94.7(3)
C11 Co2 C15 111.9(3)
C11 Co2 C2AA 92.5(3)
C11 Co2 C13 122.4(4)
C11 Co2 C14 151.5(3)
C14 Co2 I2 106.6(2)
C14 Co2 C2AA 59.9(3)
C14 Co2 C13 40.2(3)
C12 Co2 I2 94.5(3)
C12 Co2 C15 96.2(4)
C12 Co2 C2AA 137.5(4)
C12 Co2 C13 134.1(4)
C12 Co2 C11 102.3(4)
C12 Co2 C14 94.9(4)
C4 Co1 I1 98.9(2)
C4 Co1 C5 41.7(3)
C4 Co1 C3 42.2(3)
C4 Co1 C6 60.2(3)
C5 Co1 I1 140.5(2)
C5 Co1 C3 60.4(3)
C5 Co1 C6 41.4(3)
C3 Co1 I1 94.3(2)
C3 Co1 C6 41.0(3)
C6 Co1 I1 133.2(2)
C1 Co1 I1 95.5(3)
C1 Co1 C4 149.9(3)
C1 Co1 C5 120.7(3)
C1 Co1 C3 110.6(3)
C1 Co1 C6 90.8(3)
C2 Co1 I1 94.3(3)
C2 Co1 C4 103.7(4)
C2 Co1 C5 93.3(4)
C2 Co1 C3 145.8(4)
C2 Co1 C6 129.8(4)
C2 Co1 C1 101.4(4)
C5 C4 Co1 69.4(4)
C5 C4 C3 89.5(6)
C5 C4 C8 133.0(7)
C3 C4 Co1 69.4(5)
C3 C4 C8 135.9(8)
C8 C4 Co1 129.3(5)
C4 C5 Co1 68.9(4)
C4 C5 C9 133.4(7)
C6 C5 Co1 70.0(5)
C6 C5 C4 90.1(7)
C6 C5 C9 134.9(7)
C9 C5 Co1 129.6(6)
Co2 C15 C13 62.8(3)
C2AA C15 Co2 71.2(4)
C2AA C15 C13 44.8(4)
C2AA C15 C14 88.8(6)
C2AA C15 C18 133.2(7)
C14 C15 Co2 69.6(4)
C14 C15 C13 44.0(4)
C14 C15 C18 136.5(8)
C18 C15 Co2 127.4(5)
C18 C15 C13 169.8(6)
C15 C2AA Co2 67.2(4)
C15 C2AA C14 46.2(4)
C15 C2AA C19 133.4(7)
C13 C2AA Co2 71.7(4)
C13 C2AA C15 90.4(6)
C13 C2AA C14 44.2(5)
C13 C2AA C19 134.4(8)
C14 C2AA Co2 59.4(3)
C19 C2AA Co2 129.8(6)
C19 C2AA C14 170.8(7)
C4 C3 Co1 68.4(4)
C4 C3 C7 135.7(8)
C6 C3 Co1 69.9(4)
C6 C3 C4 89.6(7)
C6 C3 C7 132.7(7)
C7 C3 Co1 130.9(6)
C5 C6 Co1 68.7(4)
C5 C6 C10 134.0(8)
C3 C6 Co1 69.1(4)
C3 C6 C5 90.8(6)
C3 C6 C10 134.0(8)
C10 C6 Co1 129.2(6)
C15 C13 Co2 57.5(3)
C2AA C13 Co2 67.7(4)
C2AA C13 C15 44.8(5)
C2AA C13 C16 134.6(9)
C14 C13 Co2 66.9(5)
C14 C13 C15 46.0(4)
C14 C13 C2AA 90.8(6)
C14 C13 C16 134.0(9)
C16 C13 Co2 129.5(6)
C16 C13 C15 173.0(6)
O1 C1 Co1 178.1(8)
C4 C8 H8A 109.5
C4 C8 H8B 109.5
C4 C8 H8C 109.5
H8A C8 H8B 109.5
H8A C8 H8C 109.5
H8B C8 H8C 109.5
C3 C7 H7A 109.5
C3 C7 H7B 109.5
C3 C7 H7C 109.5
H7A C7 H7B 109.5
H7A C7 H7C 109.5
H7B C7 H7C 109.5
O3 C11 Co2 179.1(8)
Co2 C14 C2AA 60.7(3)
C15 C14 Co2 67.5(4)
C15 C14 C2AA 45.0(4)
C15 C14 C17 132.6(8)
C13 C14 Co2 72.9(5)
C13 C14 C15 90.0(6)
C13 C14 C2AA 45.0(5)
C13 C14 C17 135.7(8)
C17 C14 Co2 128.3(7)
C17 C14 C2AA 170.8(8)
C5 C9 H9A 109.5
C5 C9 H9B 109.5
C5 C9 H9C 109.5
H9A C9 H9B 109.5
H9A C9 H9C 109.5
H9B C9 H9C 109.5
O2 C2 Co1 179.7(10)
C13 C16 H16A 109.5
C13 C16 H16B 109.5
C13 C16 H16C 109.5
H16A C16 H16B 109.5
H16A C16 H16C 109.5
H16B C16 H16C 109.5
O4 C12 Co2 179.2(9)
C6 C10 H10A 109.5
C6 C10 H10B 109.5
C6 C10 H10C 109.5
H10A C10 H10B 109.5
H10A C10 H10C 109.5
H10B C10 H10C 109.5
C15 C18 H18A 109.5
C15 C18 H18B 109.5
C15 C18 H18C 109.5
H18A C18 H18B 109.5
H18A C18 H18C 109.5
H18B C18 H18C 109.5
C2AA C19 H19A 109.5
C2AA C19 H19B 109.5
C2AA C19 H19C 109.5
H19A C19 H19B 109.5
H19A C19 H19C 109.5
H19B C19 H19C 109.5
C14 C17 H17A 109.5
C14 C17 H17B 109.5
C14 C17 H17C 109.5
H17A C17 H17B 109.5
H17A C17 H17C 109.5
H17B C17 H17C 109.5

loop_
_geom_bond_atom_site_label_1
_geom_bond_atom_site_label_2
_geom_bond_distance
I1 Co1 2.6062(12)
I2 Co2 2.5979(13)
Co2 C15 1.992(7)
Co2 C2AA 2.046(8)
Co2 C13 2.099(8)
Co2 C11 1.780(8)
Co2 C14 2.019(9)
Co2 C12 1.775(9)
Co1 C4 2.026(7)
Co1 C5 2.033(8)
Co1 C3 2.040(8)
Co1 C6 2.051(7)
Co1 C1 1.786(9)
Co1 C2 1.781(9)
O1 C1 1.162(10)
O3 C11 1.146(9)
C4 C5 1.445(10)
C4 C3 1.465(10)
C4 C8 1.482(10)
O2 C2 1.157(10)
C5 C6 1.442(10)
C5 C9 1.496(11)
O4 C12 1.143(10)
C15 C2AA 1.437(11)
C15 C13 2.039(11)
C15 C14 1.467(11)
C15 C18 1.476(10)
C2AA C13 1.436(11)
C2AA C14 2.031(11)
C2AA C19 1.489(11)
C3 C6 1.434(11)
C3 C7 1.487(11)
C6 C10 1.481(11)
C13 C14 1.417(12)
C13 C16 1.484(11)
C8 H8A 0.9800
C8 H8B 0.9800
C8 H8C 0.9800
C7 H7A 0.9800
C7 H7B 0.9800
C7 H7C 0.9800
C14 C17 1.486(11)
C9 H9A 0.9800
C9 H9B 0.9800
C9 H9C 0.9800
C16 H16A 0.9800
C16 H16B 0.9800
C16 H16C 0.9800
C10 H10A 0.9800
C10 H10B 0.9800
C10 H10C 0.9800
C18 H18A 0.9800
C18 H18B 0.9800
C18 H18C 0.9800
C19 H19A 0.9800
C19 H19B 0.9800
C19 H19C 0.9800
C17 H17A 0.9800
C17 H17B 0.9800
C17 H17C 0.9800

loop_
_geom_torsion_atom_site_label_1
_geom_torsion_atom_site_label_2
_geom_torsion_atom_site_label_3
_geom_torsion_atom_site_label_4
_geom_torsion
Co2 C15 C2AA C13 69.9(4)
Co2 C15 C2AA C14 68.8(4)
Co2 C15 C2AA C19 -124.0(10)
Co2 C15 C14 C2AA -70.4(4)
Co2 C15 C14 C13 -71.5(5)
Co2 C15 C14 C17 122.0(10)
Co2 C2AA C13 C15 65.7(4)
Co2 C2AA C13 C14 64.5(5)
Co2 C2AA C13 C16 -124.2(9)
Co2 C13 C14 C15 66.4(4)
Co2 C13 C14 C2AA 65.3(4)
Co2 C13 C14 C17 -127.8(12)
Co1 C4 C5 C6 68.4(5)
Co1 C4 C5 C9 -125.1(9)
Co1 C4 C3 C6 -68.4(4)
Co1 C4 C3 C7 127.0(10)
Co1 C5 C6 C3 67.1(4)
Co1 C5 C6 C10 -124.4(10)
Co1 C3 C6 C5 -66.7(5)
Co1 C3 C6 C10 124.8(10)
C4 C5 C6 Co1 -67.4(4)
C4 C5 C6 C3 -0.3(7)
C4 C5 C6 C10 168.2(9)
C4 C3 C6 Co1 67.0(4)
C4 C3 C6 C5 0.3(6)
C4 C3 C6 C10 -168.2(9)
C5 C4 C3 Co1 68.1(4)
C5 C4 C3 C6 -0.3(6)
C5 C4 C3 C7 -164.9(9)
C15 C2AA C13 Co2 -65.7(4)
C15 C2AA C13 C14 -1.2(6)
C15 C2AA C13 C16 170.1(9)
C15 C13 C14 Co2 -66.4(4)
C15 C13 C14 C2AA -1.1(6)
C15 C13 C14 C17 165.8(14)
C2AA C15 C14 Co2 70.4(4)
C2AA C15 C14 C13 -1.1(6)
C2AA C15 C14 C17 -167.6(11)
C2AA C13 C14 Co2 -65.3(4)
C2AA C13 C14 C15 1.1(6)
C2AA C13 C14 C17 166.9(11)
C3 C4 C5 Co1 -68.1(4)
C3 C4 C5 C6 0.3(6)
C3 C4 C5 C9 166.8(9)
C13 C15 C2AA Co2 -69.9(4)
C13 C15 C2AA C14 -1.1(6)
C13 C15 C2AA C19 166.1(12)
C13 C15 C14 Co2 71.5(5)
C13 C15 C14 C2AA 1.1(6)
C13 C15 C14 C17 -166.5(13)
C8 C4 C5 Co1 125.1(8)
C8 C4 C5 C6 -166.5(8)
C8 C4 C5 C9 0.0(15)
C8 C4 C3 Co1 -125.8(9)
C8 C4 C3 C6 165.8(8)
C8 C4 C3 C7 1.2(17)
C7 C3 C6 Co1 -127.6(10)
C7 C3 C6 C5 165.7(9)
C7 C3 C6 C10 -2.8(16)
C14 C15 C2AA Co2 -68.8(4)
C14 C15 C2AA C13 1.1(6)
C14 C15 C2AA C19 167.2(10)
C14 C2AA C13 Co2 -64.5(5)
C14 C2AA C13 C15 1.2(6)
C14 C2AA C13 C16 171.3(12)
C9 C5 C6 Co1 126.4(10)
C9 C5 C6 C3 -166.5(9)
C9 C5 C6 C10 2.0(17)
C16 C13 C14 Co2 123.3(9)
C16 C13 C14 C15 -170.2(9)
C16 C13 C14 C2AA -171.4(12)
C16 C13 C14 C17 -4.5(17)
C18 C15 C2AA Co2 124.1(9)
C18 C15 C2AA C13 -166.0(8)
C18 C15 C2AA C14 -167.1(11)
C18 C15 C2AA C19 0.1(15)
C18 C15 C14 Co2 -123.3(9)
C18 C15 C14 C2AA 166.3(11)
C18 C15 C14 C13 165.2(9)
C18 C15 C14 C17 -1.3(16)
C19 C2AA C13 Co2 128.4(10)
C19 C2AA C13 C15 -165.9(12)
C19 C2AA C13 C14 -167.1(10)
C19 C2AA C13 C16 4.2(16)

loop_
_twin_individual_id
_twin_individual_mass_fraction_refined
1 0.5134(14)
2 0.4866(14)
